data_1512179
loop_
_publ_author_name
'Wang, Peng'
'Liao, Saihu'
'Zhu, Jian-Bo'
'Tang, Yong'

_publ_section_title
;
 Iron-Catalyzed Three-Component Reaction: Multiple C--C Bond Cleavages and
 Reorganizations
;
_journal_issue 14
_journal_name_full 'Organic Letters'
_journal_page_first 3606
_journal_paper_doi 10.1021/ol4014552
_journal_volume 15
_journal_year 2013
_chemical_formula_sum 'C16 H15 N O6'
_chemical_formula_weight 317.29
_chemical_name_systematic
; 
 ? 
;
_space_group_IT_number 14
_symmetry_cell_setting monoclinic
_symmetry_space_group_name_Hall '-P 2ybc'
_symmetry_space_group_name_H-M 'P 1 21/c 1'
_atom_sites_solution_hydrogens geom
_atom_sites_solution_primary direct
_atom_sites_solution_secondary difmap
_audit_creation_method SHELXL-97
_cell_angle_alpha 90.00
_cell_angle_beta 96.517(2)
_cell_angle_gamma 90.00
_cell_formula_units_Z 4
_cell_length_a 13.5543(13)
_cell_length_b 12.6860(12)
_cell_length_c 8.9203(9)
_cell_measurement_reflns_used 2887
_cell_measurement_temperature 293(2)
_cell_measurement_theta_max 50.012
_cell_measurement_theta_min 4.411
_cell_volume 1523.9(3)
_computing_cell_refinement 'Bruker SMART'
_computing_data_collection 'Bruker SMART'
_computing_data_reduction 'Bruker SHELXTL'
_computing_molecular_graphics 'Bruker SHELXTL'
_computing_publication_material 'Bruker SHELXTL'
_computing_structure_refinement 'SHELXL-97 (Sheldrick, 1997)'
_computing_structure_solution 'SHELXS-97 (Sheldrick, 1990)'
_diffrn_ambient_temperature 293(2)
_diffrn_measured_fraction_theta_full 0.999
_diffrn_measured_fraction_theta_max 0.999
_diffrn_measurement_device_type 'CCD area detector'
_diffrn_measurement_method 'phi and omega scans'
_diffrn_radiation_monochromator graphite
_diffrn_radiation_source 'fine-focus sealed tube'
_diffrn_radiation_type MoK\a
_diffrn_radiation_wavelength 0.71073
_diffrn_reflns_av_R_equivalents 0.0258
_diffrn_reflns_av_sigmaI/netI 0.0276
_diffrn_reflns_limit_h_max 16
_diffrn_reflns_limit_h_min -16
_diffrn_reflns_limit_k_max 15
_diffrn_reflns_limit_k_min -12
_diffrn_reflns_limit_l_max 11
_diffrn_reflns_limit_l_min -10
_diffrn_reflns_number 9066
_diffrn_reflns_theta_full 26.00
_diffrn_reflns_theta_max 26.00
_diffrn_reflns_theta_min 1.51
_exptl_absorpt_coefficient_mu 0.107
_exptl_absorpt_correction_T_max 1.00000
_exptl_absorpt_correction_T_min 0.13343
_exptl_absorpt_correction_type empirical
_exptl_absorpt_process_details sadabs
_exptl_crystal_colour colorless
_exptl_crystal_density_diffrn 1.383
_exptl_crystal_density_method 'not measured'
_exptl_crystal_description prismatic
_exptl_crystal_F_000 664
_exptl_crystal_size_max 0.276
_exptl_crystal_size_mid 0.211
_exptl_crystal_size_min 0.123
_refine_diff_density_max 0.234
_refine_diff_density_min -0.168
_refine_diff_density_rms 0.037
_refine_ls_extinction_method none
_refine_ls_goodness_of_fit_ref 1.041
_refine_ls_hydrogen_treatment constr
_refine_ls_matrix_type full
_refine_ls_number_parameters 210
_refine_ls_number_reflns 2982
_refine_ls_number_restraints 0
_refine_ls_restrained_S_all 1.041
_refine_ls_R_factor_all 0.0542
_refine_ls_R_factor_gt 0.0438
_refine_ls_shift/su_max 0.000
_refine_ls_shift/su_mean 0.000
_refine_ls_structure_factor_coef Fsqd
_refine_ls_weighting_details 'calc w=1/[\s^2^(Fo^2^)+(0.0669P)^2^+0.2480P] where P=(Fo^2^+2Fc^2^)/3'
_refine_ls_weighting_scheme calc
_refine_ls_wR_factor_gt 0.1172
_refine_ls_wR_factor_ref 0.1260
_reflns_number_gt 2380
_reflns_number_total 2982
_reflns_threshold_expression >2sigma(I)
_cod_data_source_file ol4014552_si_002.cif
_cod_data_source_block cd212611
_cod_depositor_comments
;
The following automatic conversions were performed:

'_symmetry_cell_setting' value 'Monoclinic' changed to 'monoclinic'
according to /home/saulius/struct/CIF-dictionaries/cif_core.dic
dictionary named 'cif_core.dic' version 2.4.2 from 2011-04-26.

Automatic conversion script
Id: cif_fix_values 1891 2012-01-12 08:04:46Z andrius 
;
_cod_original_sg_symbol_H-M P2(1)/c
_cod_database_code 1512179

loop_
_symmetry_equiv_pos_as_xyz
'x, y, z'
'-x, y+1/2, -z+1/2'
'-x, -y, -z'
'x, -y-1/2, z-1/2'

loop_
_atom_site_label
_atom_site_type_symbol
_atom_site_fract_x
_atom_site_fract_y
_atom_site_fract_z
_atom_site_U_iso_or_equiv
_atom_site_adp_type
_atom_site_occupancy
_atom_site_symmetry_multiplicity
_atom_site_calc_flag
_atom_site_refinement_flags
N1 N -0.02898(12) 0.22005(16) -0.1650(2) 0.0691(5) Uani 1 1 d .
O1 O 0.37041(12) 0.54888(12) 0.58696(15) 0.0806(5) Uani 1 1 d .
O2 O 0.27081(10) 0.41602(10) 0.62741(13) 0.0597(4) Uani 1 1 d .
O3 O 0.38557(10) 0.36106(10) 0.34302(15) 0.0631(4) Uani 1 1 d .
O4 O 0.41904(9) 0.43765(10) 0.13021(13) 0.0554(3) Uani 1 1 d .
O5 O -0.08649(10) 0.24560(14) -0.27459(19) 0.0895(5) Uani 1 1 d .
O6 O -0.02472(16) 0.13113(16) -0.1116(2) 0.1119(7) Uani 1 1 d .
C1 C 0.29884(11) 0.52032(11) 0.26122(17) 0.0407(4) Uani 1 1 d .
C2 C 0.35279(12) 0.62535(12) 0.2718(2) 0.0495(4) Uani 1 1 d .
H2 H 0.4022 0.6442 0.3481 0.059 Uiso 1 1 calc R
C3 C 0.31950(13) 0.68603(13) 0.1570(2) 0.0571(5) Uani 1 1 d .
H3 H 0.3408 0.7545 0.1416 0.069 Uiso 1 1 calc R
C4 C 0.24493(13) 0.63019(13) 0.0589(2) 0.0525(4) Uani 1 1 d .
H4 H 0.2113 0.6575 -0.0292 0.063 Uiso 1 1 calc R
C5 C 0.23112(11) 0.53308(12) 0.11331(17) 0.0401(4) Uani 1 1 d .
C6 C 0.16557(10) 0.45123(12) 0.04268(16) 0.0387(3) Uani 1 1 d .
C7 C 0.10137(12) 0.47393(13) -0.08745(18) 0.0484(4) Uani 1 1 d .
H7 H 0.1011 0.5414 -0.1282 0.058 Uiso 1 1 calc R
C8 C 0.03883(12) 0.39910(15) -0.1562(2) 0.0537(4) Uani 1 1 d .
H8 H -0.0034 0.4154 -0.2427 0.064 Uiso 1 1 calc R
C9 C 0.03969(11) 0.29956(14) -0.09524(19) 0.0500(4) Uani 1 1 d .
C10 C 0.10330(13) 0.27223(14) 0.02953(19) 0.0517(4) Uani 1 1 d .
H10 H 0.1043 0.2038 0.0671 0.062 Uiso 1 1 calc R
C11 C 0.16563(12) 0.34833(13) 0.09793(18) 0.0466(4) Uani 1 1 d .
H11 H 0.2087 0.3307 0.1829 0.056 Uiso 1 1 calc R
C12 C 0.23845(12) 0.50435(14) 0.39587(18) 0.0486(4) Uani 1 1 d .
H12A H 0.1941 0.5639 0.4012 0.058 Uiso 1 1 calc R
H12B H 0.1979 0.4416 0.3783 0.058 Uiso 1 1 calc R
C13 C 0.30167(13) 0.49345(13) 0.54473(18) 0.0500(4) Uani 1 1 d .
C14 C 0.32930(17) 0.39887(17) 0.7706(2) 0.0687(5) Uani 1 1 d .
H14A H 0.3965 0.3828 0.7542 0.103 Uiso 1 1 calc R
H14B H 0.3020 0.3410 0.8217 0.103 Uiso 1 1 calc R
H14C H 0.3284 0.4613 0.8311 0.103 Uiso 1 1 calc R
C15 C 0.37245(11) 0.43004(12) 0.25221(17) 0.0414(4) Uani 1 1 d .
C16 C 0.48880(15) 0.35513(16) 0.1067(2) 0.0646(5) Uani 1 1 d .
H16A H 0.5327 0.3444 0.1977 0.097 Uiso 1 1 calc R
H16B H 0.5268 0.3750 0.0266 0.097 Uiso 1 1 calc R
H16C H 0.4534 0.2910 0.0801 0.097 Uiso 1 1 calc R

loop_
_atom_site_aniso_label
_atom_site_aniso_U_11
_atom_site_aniso_U_22
_atom_site_aniso_U_33
_atom_site_aniso_U_23
_atom_site_aniso_U_13
_atom_site_aniso_U_12
N1 0.0612(10) 0.0769(12) 0.0668(11) -0.0313(9) -0.0034(8) -0.0117(8)
O1 0.1023(11) 0.0794(10) 0.0530(8) 0.0031(7) -0.0222(8) -0.0398(8)
O2 0.0729(8) 0.0648(8) 0.0404(6) 0.0031(6) 0.0017(6) -0.0139(6)
O3 0.0726(8) 0.0535(7) 0.0626(8) 0.0196(6) 0.0057(6) 0.0087(6)
O4 0.0583(7) 0.0631(8) 0.0444(7) 0.0067(5) 0.0039(5) 0.0171(6)
O5 0.0632(8) 0.1032(12) 0.0932(11) -0.0432(9) -0.0302(9) 0.0007(8)
O6 0.1376(17) 0.0854(13) 0.1031(14) -0.0150(10) -0.0277(12) -0.0504(12)
C1 0.0427(8) 0.0398(8) 0.0378(8) -0.0014(6) -0.0038(6) -0.0047(6)
C2 0.0530(9) 0.0419(9) 0.0520(10) -0.0053(7) -0.0017(8) -0.0094(7)
C3 0.0663(11) 0.0371(9) 0.0663(12) 0.0020(8) 0.0002(9) -0.0067(8)
C4 0.0593(10) 0.0421(9) 0.0533(10) 0.0070(7) -0.0061(8) 0.0030(7)
C5 0.0403(8) 0.0402(8) 0.0386(8) 0.0013(6) -0.0014(6) 0.0035(6)
C6 0.0358(7) 0.0446(8) 0.0350(8) -0.0025(6) 0.0003(6) 0.0027(6)
C7 0.0496(9) 0.0488(9) 0.0441(9) -0.0022(7) -0.0068(7) 0.0091(7)
C8 0.0480(9) 0.0647(11) 0.0443(9) -0.0131(8) -0.0130(7) 0.0118(8)
C9 0.0411(8) 0.0623(11) 0.0453(9) -0.0200(8) -0.0002(7) -0.0037(7)
C10 0.0572(10) 0.0502(9) 0.0466(9) -0.0041(7) 0.0013(8) -0.0107(8)
C11 0.0503(9) 0.0489(9) 0.0378(8) 0.0027(7) -0.0074(7) -0.0062(7)
C12 0.0501(9) 0.0530(9) 0.0413(9) -0.0033(7) -0.0006(7) -0.0067(7)
C13 0.0619(10) 0.0474(9) 0.0400(8) -0.0079(7) 0.0021(7) -0.0062(8)
C14 0.0863(14) 0.0753(13) 0.0430(10) 0.0069(9) 0.0010(9) 0.0015(11)
C15 0.0417(8) 0.0412(8) 0.0383(8) 0.0008(6) -0.0087(6) -0.0068(6)
C16 0.0600(11) 0.0718(12) 0.0604(11) -0.0045(10) 0.0000(9) 0.0220(9)

loop_
_atom_type_symbol
_atom_type_description
_atom_type_scat_dispersion_real
_atom_type_scat_dispersion_imag
_atom_type_scat_source
C C 0.0033 0.0016 'International Tables Vol C Tables 4.2.6.8 and 6.1.1.4'
H H 0.0000 0.0000 'International Tables Vol C Tables 4.2.6.8 and 6.1.1.4'
N N 0.0061 0.0033 'International Tables Vol C Tables 4.2.6.8 and 6.1.1.4'
O O 0.0106 0.0060 'International Tables Vol C Tables 4.2.6.8 and 6.1.1.4'

loop_
_geom_angle_atom_site_label_1
_geom_angle_atom_site_label_2
_geom_angle_atom_site_label_3
_geom_angle
O5 N1 O6 123.60(18)
O5 N1 C9 118.3(2)
O6 N1 C9 118.06(18)
C13 O2 C14 115.38(14)
C15 O4 C16 116.68(14)
C2 C1 C15 110.40(12)
C2 C1 C5 101.46(12)
C15 C1 C5 111.47(12)
C2 C1 C12 111.20(13)
C15 C1 C12 110.50(13)
C5 C1 C12 111.51(12)
C3 C2 C1 110.13(14)
C3 C2 H2 124.9
C1 C2 H2 124.9
C2 C3 C4 109.76(15)
C2 C3 H3 125.1
C4 C3 H3 125.1
C5 C4 C3 110.30(15)
C5 C4 H4 124.9
C3 C4 H4 124.9
C4 C5 C6 126.71(14)
C4 C5 C1 108.30(13)
C6 C5 C1 124.96(13)
C11 C6 C7 117.44(14)
C11 C6 C5 122.44(13)
C7 C6 C5 120.10(14)
C8 C7 C6 121.58(16)
C8 C7 H7 119.2
C6 C7 H7 119.2
C7 C8 C9 118.82(15)
C7 C8 H8 120.6
C9 C8 H8 120.6
C10 C9 C8 121.96(15)
C10 C9 N1 118.79(17)
C8 C9 N1 119.25(16)
C9 C10 C11 118.61(16)
C9 C10 H10 120.7
C11 C10 H10 120.7
C10 C11 C6 121.54(14)
C10 C11 H11 119.2
C6 C11 H11 119.2
C13 C12 C1 113.61(13)
C13 C12 H12A 108.8
C1 C12 H12A 108.8
C13 C12 H12B 108.8
C1 C12 H12B 108.8
H12A C12 H12B 107.7
O1 C13 O2 123.08(15)
O1 C13 C12 124.82(16)
O2 C13 C12 112.08(14)
O2 C14 H14A 109.5
O2 C14 H14B 109.5
H14A C14 H14B 109.5
O2 C14 H14C 109.5
H14A C14 H14C 109.5
H14B C14 H14C 109.5
O3 C15 O4 124.37(15)
O3 C15 C1 124.25(15)
O4 C15 C1 111.38(13)
O4 C16 H16A 109.5
O4 C16 H16B 109.5
H16A C16 H16B 109.5
O4 C16 H16C 109.5
H16A C16 H16C 109.5
H16B C16 H16C 109.5

loop_
_geom_bond_atom_site_label_1
_geom_bond_atom_site_label_2
_geom_bond_distance
N1 O5 1.223(2)
N1 O6 1.223(3)
N1 C9 1.463(2)
O1 C13 1.194(2)
O2 C13 1.324(2)
O2 C14 1.441(2)
O3 C15 1.1920(18)
O4 C15 1.322(2)
O4 C16 1.442(2)
C1 C2 1.518(2)
C1 C15 1.527(2)
C1 C5 1.528(2)
C1 C12 1.542(2)
C2 C3 1.319(2)
C2 H2 0.9300
C3 C4 1.445(2)
C3 H3 0.9300
C4 C5 1.345(2)
C4 H4 0.9300
C5 C6 1.462(2)
C6 C11 1.395(2)
C6 C7 1.399(2)
C7 C8 1.371(2)
C7 H7 0.9300
C8 C9 1.375(3)
C8 H8 0.9300
C9 C10 1.373(2)
C10 C11 1.379(2)
C10 H10 0.9300
C11 H11 0.9300
C12 C13 1.503(2)
C12 H12A 0.9700
C12 H12B 0.9700
C14 H14A 0.9600
C14 H14B 0.9600
C14 H14C 0.9600
C16 H16A 0.9600
C16 H16B 0.9600
C16 H16C 0.9600

loop_
_geom_torsion_atom_site_label_1
_geom_torsion_atom_site_label_2
_geom_torsion_atom_site_label_3
_geom_torsion_atom_site_label_4
_geom_torsion
C15 C1 C2 C3 120.38(16)
C5 C1 C2 C3 2.09(18)
C12 C1 C2 C3 -116.59(17)
C1 C2 C3 C4 -1.5(2)
C2 C3 C4 C5 0.2(2)
C3 C4 C5 C6 -176.89(15)
C3 C4 C5 C1 1.2(2)
C2 C1 C5 C4 -1.94(17)
C15 C1 C5 C4 -119.46(15)
C12 C1 C5 C4 116.51(16)
C2 C1 C5 C6 176.20(14)
C15 C1 C5 C6 58.69(19)
C12 C1 C5 C6 -65.35(19)
C4 C5 C6 C11 171.56(17)
C1 C5 C6 C11 -6.2(2)
C4 C5 C6 C7 -6.8(3)
C1 C5 C6 C7 175.41(14)
C11 C6 C7 C8 1.7(2)
C5 C6 C7 C8 -179.85(15)
C6 C7 C8 C9 0.0(3)
C7 C8 C9 C10 -2.0(3)
C7 C8 C9 N1 178.08(15)
O5 N1 C9 C10 178.81(17)
O6 N1 C9 C10 -2.2(3)
O5 N1 C9 C8 -1.3(3)
O6 N1 C9 C8 177.8(2)
C8 C9 C10 C11 2.2(3)
N1 C9 C10 C11 -177.89(15)
C9 C10 C11 C6 -0.4(3)
C7 C6 C11 C10 -1.5(2)
C5 C6 C11 C10 -179.91(15)
C2 C1 C12 C13 -66.44(17)
C15 C1 C12 C13 56.53(17)
C5 C1 C12 C13 -178.89(13)
C14 O2 C13 O1 -3.2(3)
C14 O2 C13 C12 178.51(15)
C1 C12 C13 O1 45.8(2)
C1 C12 C13 O2 -135.92(15)
C16 O4 C15 O3 1.1(2)
C16 O4 C15 C1 -178.37(13)
C2 C1 C15 O3 118.72(17)
C5 C1 C15 O3 -129.31(15)
C12 C1 C15 O3 -4.7(2)
C2 C1 C15 O4 -61.85(15)
C5 C1 C15 O4 50.12(16)
C12 C1 C15 O4 174.72(12)
